data_1545027
loop_
_publ_author_name
'Viglianti, Lucia'
'Leung, Nelson L. C.'
'Xie, Ni'
'Gu, Xinggui'
'Sung, Herman H. Y.'
'Miao, Qian'
'Williams, Ian D.'
'Licandro, Emanuela'
'Tang, Ben Zhong'

_publ_section_title
;
 Aggregation-induced emission: mechanistic study of the
 clusteroluminescence of tetrathienylethene
;
_journal_issue 4
_journal_name_full 'Chem. Sci.'
_journal_page_first 2629
_journal_paper_doi 10.1039/C6SC05192H
_journal_volume 8
_journal_year 2017
_chemical_formula_moiety 'C18 H10 S4'
_chemical_formula_sum 'C18 H10 S4'
_chemical_formula_weight 354.50
_chemical_name_systematic 4,5-bis(thiophene-2-yl)thieno[3,2-e]benzo[b]thiophene
_space_group_crystal_system monoclinic
_space_group_IT_number 14
_space_group_name_Hall '-P 2yn'
_space_group_name_H-M_alt 'P 1 21/n 1'
_symmetry_space_group_name_Hall '-P 2yn'
_symmetry_space_group_name_H-M 'P 1 21/n 1'
_atom_sites_solution_hydrogens geom
_atom_sites_solution_primary direct
_audit_creation_date 2016-02-22
_audit_creation_method
;
Olex2 1.2
(compiled 2016.02.19 svn.r3266 for OlexSys, GUI svn.r5155)
;
_audit_update_record
;
2016-11-25 deposited with the CCDC.
2017-01-11 downloaded from the CCDC.
;
_cell_angle_alpha 90
_cell_angle_beta 93.1272(11)
_cell_angle_gamma 90
_cell_formula_units_Z 4
_cell_length_a 10.91901(14)
_cell_length_b 8.76755(11)
_cell_length_c 15.8755(2)
_cell_measurement_reflns_used 5807
_cell_measurement_temperature 100.1(5)
_cell_measurement_theta_max 75.3490
_cell_measurement_theta_min 4.7830
_cell_volume 1517.55(3)
_computing_cell_refinement
;
CrysAlisPro, Agilent Technologies,
Version 1.171.37.35 (release 13-08-2014 CrysAlis171 .NET)
(compiled Aug 13 2014,18:06:01)
;
_computing_data_collection
;
CrysAlisPro, Agilent Technologies,
Version 1.171.37.35 (release 13-08-2014 CrysAlis171 .NET)
(compiled Aug 13 2014,18:06:01)
;
_computing_data_reduction
;
CrysAlisPro, Agilent Technologies,
Version 1.171.37.35 (release 13-08-2014 CrysAlis171 .NET)
(compiled Aug 13 2014,18:06:01)
;
_computing_molecular_graphics 'Olex2 (Dolomanov et al., 2009)'
_computing_publication_material 'Olex2 (Dolomanov et al., 2009)'
_computing_structure_refinement 'ShelXL (Sheldrick, 2015)'
_computing_structure_solution 'ShelXS (Sheldrick, 2008)'
_diffrn_ambient_environment N~2~
_diffrn_ambient_temperature 100.1(5)
_diffrn_detector 'CCD plate'
_diffrn_detector_area_resol_mean 10.3587
_diffrn_detector_type Atlas
_diffrn_measured_fraction_theta_full 0.990
_diffrn_measured_fraction_theta_max 0.990
_diffrn_measurement_details
;
#__ type_ start__ end____ width___ exp.time_
  1 omega  -44.00   33.00   1.0000    1.0000
omega____ theta____ kappa____ phi______ frames
    -      -40.8203   37.0000  120.0000 77

#__ type_ start__ end____ width___ exp.time_
  2 omega   23.00   98.00   1.0000    1.0000
omega____ theta____ kappa____ phi______ frames
    -       40.8203 -125.0000 -120.0000 75

#__ type_ start__ end____ width___ exp.time_
  3 omega   30.00  107.00   1.0000    2.5000
omega____ theta____ kappa____ phi______ frames
    -      110.5703  -94.0000 -180.0000 77

#__ type_ start__ end____ width___ exp.time_
  4 omega   61.00  115.00   1.0000    2.5000
omega____ theta____ kappa____ phi______ frames
    -      110.5703 -111.0000  -60.0000 54

#__ type_ start__ end____ width___ exp.time_
  5 omega   50.00   91.00   1.0000    2.5000
omega____ theta____ kappa____ phi______ frames
    -      110.5703  -45.0000    0.0000 41

#__ type_ start__ end____ width___ exp.time_
  6 omega   39.00  144.00   1.0000    2.5000
omega____ theta____ kappa____ phi______ frames
    -      110.5703  -77.0000    0.0000 105

#__ type_ start__ end____ width___ exp.time_
  7 omega   87.00  161.00   1.0000    2.5000
omega____ theta____ kappa____ phi______ frames
    -      110.5703   30.0000   60.0000 74

#__ type_ start__ end____ width___ exp.time_
  8 omega   48.00   91.00   1.0000    2.5000
omega____ theta____ kappa____ phi______ frames
    -      110.5703  -30.0000  120.0000 43

#__ type_ start__ end____ width___ exp.time_
  9 omega   37.00   96.00   1.0000    2.5000
omega____ theta____ kappa____ phi______ frames
    -      110.5703  -45.0000  -90.0000 59

#__ type_ start__ end____ width___ exp.time_
 10 omega   49.00  172.00   1.0000    2.5000
omega____ theta____ kappa____ phi______ frames
    -      110.5703   15.0000 -180.0000 123

#__ type_ start__ end____ width___ exp.time_
 11 omega   43.00   78.00   1.0000    2.5000
omega____ theta____ kappa____ phi______ frames
    -      110.5703  -45.0000 -180.0000 35

#__ type_ start__ end____ width___ exp.time_
 12 omega   40.00   86.00   1.0000    2.5000
omega____ theta____ kappa____ phi______ frames
    -      110.5703  -30.0000 -150.0000 46

#__ type_ start__ end____ width___ exp.time_
 13 omega -113.00  -11.00   1.0000    1.0000
omega____ theta____ kappa____ phi______ frames
    -      -40.8203  -57.0000 -120.0000 102

#__ type_ start__ end____ width___ exp.time_
 14 omega -117.00  -21.00   1.0000    1.0000
omega____ theta____ kappa____ phi______ frames
    -      -40.8203  -37.0000  -30.0000 96
;
_diffrn_measurement_device 'kappa diffractometer'
_diffrn_measurement_device_type 'SuperNova, Dual, Cu at zero, Atlas'
_diffrn_measurement_method '\w scans'
_diffrn_orient_matrix_UB_11 -0.0620251000
_diffrn_orient_matrix_UB_12 -0.0316710000
_diffrn_orient_matrix_UB_13 -0.0877824000
_diffrn_orient_matrix_UB_21 -0.0376777000
_diffrn_orient_matrix_UB_22 0.1690899000
_diffrn_orient_matrix_UB_23 -0.0075994000
_diffrn_orient_matrix_UB_31 0.1212772000
_diffrn_orient_matrix_UB_32 0.0365007000
_diffrn_orient_matrix_UB_33 -0.0407916000
_diffrn_radiation_monochromator mirror
_diffrn_radiation_probe x-ray
_diffrn_radiation_type CuK\a
_diffrn_radiation_wavelength 1.54184
_diffrn_reflns_av_R_equivalents 0.0171
_diffrn_reflns_av_unetI/netI 0.0161
_diffrn_reflns_limit_h_max 13
_diffrn_reflns_limit_h_min -8
_diffrn_reflns_limit_k_max 10
_diffrn_reflns_limit_k_min -10
_diffrn_reflns_limit_l_max 18
_diffrn_reflns_limit_l_min -18
_diffrn_reflns_number 7920
_diffrn_reflns_theta_full 66.500
_diffrn_reflns_theta_max 66.998
_diffrn_reflns_theta_min 4.796
_diffrn_source 'sealed X-ray tube'
_diffrn_source_current 0.80
_diffrn_source_power 0.040
_diffrn_source_target Cu
_diffrn_source_type 'SuperNova (Cu) X-ray Source'
_diffrn_source_voltage 50
_exptl_absorpt_coefficient_mu 5.668
_exptl_absorpt_correction_T_max 1.00000
_exptl_absorpt_correction_T_min 0.61602
_exptl_absorpt_correction_type multi-scan
_exptl_absorpt_process_details
;
CrysAlisPro, Agilent Technologies,
Version 1.171.37.35 (release 13-08-2014 CrysAlis171 .NET)
(compiled Aug 13 2014,18:06:01)
Empirical absorption correction using spherical harmonics,
 implemented in SCALE3 ABSPACK scaling algorithm.
;
_exptl_crystal_colour orange
_exptl_crystal_density_diffrn 1.552
_exptl_crystal_density_method 'not measured'
_exptl_crystal_description needle
_exptl_crystal_F_000 728
_exptl_crystal_recrystallization_method
'the cystal has been formed after spountanueus evaporation of hexane in which the sample was dissolved'
_exptl_crystal_size_max 0.30
_exptl_crystal_size_mid 0.10
_exptl_crystal_size_min 0.05
_refine_diff_density_max 0.258
_refine_diff_density_min -0.277
_refine_diff_density_rms 0.051
_refine_ls_extinction_method none
_refine_ls_goodness_of_fit_ref 1.002
_refine_ls_hydrogen_treatment constr
_refine_ls_matrix_type full
_refine_ls_number_parameters 205
_refine_ls_number_reflns 2681
_refine_ls_number_restraints 0
_refine_ls_restrained_S_all 1.002
_refine_ls_R_factor_all 0.0274
_refine_ls_R_factor_gt 0.0261
_refine_ls_shift/su_max 0.001
_refine_ls_shift/su_mean 0.000
_refine_ls_structure_factor_coef Fsqd
_refine_ls_weighting_details 'w=1/[\s^2^(Fo^2^)+(0.0350P)^2^+1.0490P] where P=(Fo^2^+2Fc^2^)/3'
_refine_ls_weighting_scheme calc
_refine_ls_wR_factor_gt 0.0652
_refine_ls_wR_factor_ref 0.0661
_reflns_Friedel_coverage 0.000
_reflns_number_gt 2556
_reflns_number_total 2681
_reflns_threshold_expression 'I > 2\s(I)'
_cod_data_source_file c6sc05192h2.cif
_cod_data_source_block lucia8cult
_cod_depositor_comments 'Adding full bibliography for 1545026--1545028.cif.'
_cod_original_cell_volume 1517.54(3)
_cod_database_code 1545027
_shelx_space_group_comment
;
The symmetry employed for this shelxl refinement is uniquely defined
by the following loop, which should always be used as a source of
symmetry information in preference to the above space-group names.
They are only intended as comments.
;
_reflns_odcompleteness_completeness 99.70
_reflns_odcompleteness_iscentric 1
_reflns_odcompleteness_theta 68.13
_olex2_refinement_description
;
1. Fixed Uiso
 At 1.2 times of:
  All C(H) groups, All C(H,H) groups
2. Uiso/Uaniso restraints and constraints
Uanis(C42) = Uanis(S4A)
Uanis(C42A) = Uanis(S4)
3. Others
 Fixed Sof: S4(0.55) S4A(0.45) C42(0.55) H42(0.55) C42A(0.45) H42A(0.45)
 H43A(0.45) H43(0.55) H44(0.55) H44A(0.45)
4.a Aromatic/amide H refined with riding coordinates:
 C13(H13), C14(H14), C23(H23), C24(H24), C32(H32), C33(H33), C34(H34),
 C42(H42), C42A(H42A), C43(H43A), C43(H43), C44(H44), C44(H44A)
;
_shelx_shelxl_version_number 2014/7
_olex2_date_sample_data_collection 2016-02-19
_olex2_submission_special_instructions 'No special instructions were received'

loop_
_space_group_symop_operation_xyz
'x, y, z'
'-x+1/2, y+1/2, -z+1/2'
'-x, -y, -z'
'x-1/2, -y-1/2, z-1/2'

loop_
_atom_site_label
_atom_site_type_symbol
_atom_site_fract_x
_atom_site_fract_y
_atom_site_fract_z
_atom_site_U_iso_or_equiv
_atom_site_adp_type
_atom_site_occupancy
_atom_site_site_symmetry_order
_atom_site_calc_flag
_atom_site_refinement_flags_posn
_atom_site_refinement_flags_occupancy
_atom_site_disorder_assembly
_atom_site_disorder_group
S1 S 0.12758(3) 0.31138(4) 0.07903(2) 0.01841(11) Uani 1 1 d . . . .
S2 S 0.63159(3) 0.45766(4) 0.25827(2) 0.01834(11) Uani 1 1 d . . . .
S3 S 0.52546(4) 0.83280(4) 0.19735(2) 0.02122(11) Uani 1 1 d . . . .
S4 S 0.23994(12) 0.57295(13) -0.06088(5) 0.0203(2) Uani 0.55 1 d . P A 1
S4A S 0.22426(15) 0.79859(13) 0.07401(9) 0.0177(3) Uani 0.45 1 d . P A 2
C1 C 0.32574(14) 0.51198(17) 0.10381(9) 0.0149(3) Uani 1 1 d . . . .
C2 C 0.43939(14) 0.54542(17) 0.14395(9) 0.0152(3) Uani 1 1 d . . . .
C11 C 0.26892(14) 0.37193(17) 0.12230(9) 0.0155(3) Uani 1 1 d . . . .
C12 C 0.31936(14) 0.26545(17) 0.18048(9) 0.0160(3) Uani 1 1 d . . . .
C13 C 0.24195(15) 0.13459(18) 0.18810(10) 0.0187(3) Uani 1 1 d . . . .
H13 H 0.2613 0.0504 0.2240 0.022 Uiso 1 1 calc R . . .
C14 C 0.13751(15) 0.14546(18) 0.13774(10) 0.0205(3) Uani 1 1 d . . . .
H14 H 0.0758 0.0690 0.1351 0.025 Uiso 1 1 calc R . . .
C21 C 0.49119(14) 0.43837(17) 0.20237(9) 0.0155(3) Uani 1 1 d . . . .
C22 C 0.43434(14) 0.30035(17) 0.22238(9) 0.0162(3) Uani 1 1 d . . . .
C23 C 0.50576(15) 0.21412(18) 0.28465(10) 0.0197(3) Uani 1 1 d . . . .
H23 H 0.4809 0.1188 0.3065 0.024 Uiso 1 1 calc R . . .
C24 C 0.61256(15) 0.28477(18) 0.30854(10) 0.0220(3) Uani 1 1 d . . . .
H24 H 0.6710 0.2435 0.3488 0.026 Uiso 1 1 calc R . . .
C31 C 0.50405(13) 0.68770(17) 0.12429(9) 0.0156(3) Uani 1 1 d . . . .
C32 C 0.54718(13) 0.73082(17) 0.04648(10) 0.0159(3) Uani 1 1 d . . . .
H32 H 0.5423 0.6686 -0.0026 0.019 Uiso 1 1 calc R . . .
C33 C 0.59936(14) 0.87957(19) 0.05003(10) 0.0215(3) Uani 1 1 d . . . .
H33 H 0.6351 0.9266 0.0034 0.026 Uiso 1 1 calc R . . .
C34 C 0.59324(15) 0.94804(19) 0.12643(11) 0.0222(3) Uani 1 1 d . . . .
H34 H 0.6230 1.0478 0.1390 0.027 Uiso 1 1 calc R . . .
C41 C 0.26441(13) 0.61953(17) 0.04354(9) 0.0160(3) Uani 1 1 d . . . .
C42 C 0.2243(6) 0.7623(6) 0.0593(4) 0.0177(3) Uani 0.55 1 d . P A 1
H42 H 0.2283 0.8079 0.1137 0.021 Uiso 0.55 1 calc R P A 1
C42A C 0.2399(7) 0.5961(9) -0.0402(4) 0.0203(2) Uani 0.45 1 d . P A 2
H42A H 0.2567 0.5039 -0.0688 0.024 Uiso 0.45 1 calc R P A 2
C43 C 0.17208(15) 0.84147(19) -0.02020(11) 0.0226(3) Uani 1 1 d . . . .
H43A H 0.1354 0.9382 -0.0312 0.027 Uiso 0.45 1 calc R P A 2
H43 H 0.1400 0.9420 -0.0245 0.027 Uiso 0.55 1 calc R P A 1
C44 C 0.18082(15) 0.7393(2) -0.08318(10) 0.0235(4) Uani 1 1 d . . . .
H44 H 0.1531 0.7640 -0.1393 0.028 Uiso 0.55 1 calc R P A 1
H44A H 0.1563 0.7522 -0.1411 0.028 Uiso 0.45 1 calc R P A 2

loop_
_atom_site_aniso_label
_atom_site_aniso_U_11
_atom_site_aniso_U_22
_atom_site_aniso_U_33
_atom_site_aniso_U_23
_atom_site_aniso_U_13
_atom_site_aniso_U_12
S1 0.01751(19) 0.0182(2) 0.0191(2) 0.00102(14) -0.00252(14) -0.00386(14)
S2 0.01805(19) 0.0184(2) 0.01790(19) 0.00003(14) -0.00565(14) 0.00067(14)
S3 0.0266(2) 0.0182(2) 0.0184(2) -0.00147(14) -0.00326(15) -0.00477(15)
S4 0.0267(3) 0.0212(5) 0.0124(5) 0.0003(4) -0.0049(4) 0.0021(3)
S4A 0.0223(3) 0.0124(7) 0.0182(7) 0.0001(4) -0.0014(4) 0.0033(5)
C1 0.0175(7) 0.0146(7) 0.0125(7) -0.0014(6) -0.0002(6) 0.0002(6)
C2 0.0182(7) 0.0145(7) 0.0128(7) -0.0022(5) -0.0003(6) 0.0005(6)
C11 0.0175(7) 0.0161(7) 0.0130(7) -0.0024(6) 0.0002(5) -0.0005(6)
C12 0.0201(7) 0.0143(7) 0.0138(7) -0.0018(6) 0.0017(6) 0.0010(6)
C13 0.0225(8) 0.0161(7) 0.0175(7) -0.0001(6) 0.0023(6) -0.0008(6)
C14 0.0223(8) 0.0172(8) 0.0223(8) 0.0003(6) 0.0029(6) -0.0049(6)
C21 0.0166(7) 0.0165(7) 0.0131(7) -0.0032(6) -0.0010(5) 0.0014(6)
C22 0.0198(8) 0.0150(7) 0.0138(7) -0.0017(6) 0.0004(6) 0.0017(6)
C23 0.0250(8) 0.0162(7) 0.0175(7) 0.0007(6) -0.0012(6) 0.0018(6)
C24 0.0268(8) 0.0195(8) 0.0189(8) 0.0018(6) -0.0049(6) 0.0048(6)
C31 0.0148(7) 0.0150(7) 0.0165(7) -0.0012(6) -0.0044(6) 0.0009(6)
C32 0.0128(7) 0.0135(7) 0.0212(7) -0.0002(6) 0.0003(6) 0.0008(6)
C33 0.0164(7) 0.0236(8) 0.0242(8) 0.0072(6) -0.0012(6) -0.0014(6)
C34 0.0190(8) 0.0177(8) 0.0293(9) 0.0023(6) -0.0060(6) -0.0033(6)
C41 0.0149(7) 0.0169(7) 0.0158(7) 0.0011(6) -0.0019(6) -0.0033(6)
C42 0.0223(3) 0.0124(7) 0.0182(7) 0.0001(4) -0.0014(4) 0.0033(5)
C42A 0.0267(3) 0.0212(5) 0.0124(5) 0.0003(4) -0.0049(4) 0.0021(3)
C43 0.0179(8) 0.0186(8) 0.0309(9) 0.0024(7) -0.0024(6) -0.0013(6)
C44 0.0211(8) 0.0287(9) 0.0201(8) 0.0032(7) -0.0044(6) -0.0043(7)

loop_
_atom_type_symbol
_atom_type_description
_atom_type_scat_dispersion_real
_atom_type_scat_dispersion_imag
_atom_type_scat_source
C C 0.0181 0.0091 'International Tables Vol C Tables 4.2.6.8 and 6.1.1.4'
H H 0.0000 0.0000 'International Tables Vol C Tables 4.2.6.8 and 6.1.1.4'
S S 0.3331 0.5567 'International Tables Vol C Tables 4.2.6.8 and 6.1.1.4'

loop_
_geom_angle_atom_site_label_1
_geom_angle_atom_site_label_2
_geom_angle_atom_site_label_3
_geom_angle
C14 S1 C11 90.90(7)
C24 S2 C21 91.46(8)
C34 S3 C31 92.33(8)
C44 S4 C41 92.06(9)
C43 S4A C41 91.99(9)
C2 C1 C11 118.51(14)
C2 C1 C41 121.48(13)
C11 C1 C41 120.01(13)
C1 C2 C21 118.27(14)
C1 C2 C31 120.35(13)
C21 C2 C31 121.37(13)
C1 C11 S1 125.00(12)
C12 C11 S1 111.40(11)
C12 C11 C1 123.58(14)
C11 C12 C13 112.05(14)
C11 C12 C22 117.99(14)
C22 C12 C13 129.96(14)
C14 C13 C12 111.94(14)
C13 C14 S1 113.70(12)
C2 C21 S2 125.46(12)
C22 C21 S2 110.91(11)
C22 C21 C2 123.63(14)
C12 C22 C23 129.77(15)
C21 C22 C12 118.01(14)
C21 C22 C23 112.23(14)
C24 C23 C22 112.18(14)
C23 C24 S2 113.20(12)
C2 C31 S3 121.95(11)
C32 C31 S3 110.73(11)
C32 C31 C2 127.15(13)
C31 C32 C33 111.49(14)
C34 C33 C32 113.66(14)
C33 C34 S3 111.76(12)
C1 C41 S4 121.03(12)
C1 C41 S4A 121.18(12)
C42 C41 S4 111.4(3)
C42 C41 C1 127.6(3)
C42A C41 S4A 112.1(4)
C42A C41 C1 126.6(4)
C41 C42 C43 112.2(4)
C41 C42A C44 111.3(5)
C44 C43 S4A 119.72(14)
C44 C43 C42 105.9(2)
C43 C44 S4 118.50(13)
C43 C44 C42A 104.8(3)

loop_
_geom_bond_atom_site_label_1
_geom_bond_atom_site_label_2
_geom_bond_distance
S1 C11 1.7378(15)
S1 C14 1.7280(16)
S2 C21 1.7372(15)
S2 C24 1.7308(17)
S3 C31 1.7288(15)
S3 C34 1.7108(17)
S4 C41 1.7140(16)
S4 C44 1.626(2)
S4A C41 1.7069(17)
S4A C43 1.615(2)
C1 C2 1.395(2)
C1 C11 1.414(2)
C1 C41 1.478(2)
C2 C21 1.416(2)
C2 C31 1.475(2)
C11 C12 1.405(2)
C12 C13 1.434(2)
C12 C22 1.422(2)
C13 C14 1.360(2)
C21 C22 1.404(2)
C22 C23 1.440(2)
C23 C24 1.356(2)
C31 C32 1.398(2)
C32 C33 1.423(2)
C33 C34 1.358(2)
C41 C42 1.354(6)
C41 C42A 1.357(7)
C42 C43 1.524(7)
C42A C44 1.553(8)
C43 C44 1.350(3)

loop_
_geom_torsion_atom_site_label_1
_geom_torsion_atom_site_label_2
_geom_torsion_atom_site_label_3
_geom_torsion_atom_site_label_4
_geom_torsion
S1 C11 C12 C13 0.67(16)
S1 C11 C12 C22 -178.95(11)
S2 C21 C22 C12 -178.68(11)
S2 C21 C22 C23 1.24(16)
S3 C31 C32 C33 1.62(16)
S4 C41 C42 C43 -1.4(5)
S4A C41 C42A C44 -0.7(6)
S4A C43 C44 C42A 2.3(4)
C1 C2 C21 S2 179.55(11)
C1 C2 C21 C22 -0.2(2)
C1 C2 C31 S3 112.33(14)
C1 C2 C31 C32 -62.5(2)
C1 C11 C12 C13 179.07(14)
C1 C11 C12 C22 -0.6(2)
C1 C41 C42 C43 176.8(2)
C1 C41 C42A C44 -176.9(2)
C2 C1 C11 S1 179.64(11)
C2 C1 C11 C12 1.5(2)
C2 C1 C41 S4 115.15(15)
C2 C1 C41 S4A -60.68(19)
C2 C1 C41 C42 -62.8(4)
C2 C1 C41 C42A 115.2(5)
C2 C21 C22 C12 1.1(2)
C2 C21 C22 C23 -178.99(14)
C2 C31 C32 C33 176.92(14)
C11 S1 C14 C13 0.11(13)
C11 C1 C2 C21 -1.1(2)
C11 C1 C2 C31 177.81(13)
C11 C1 C41 S4 -65.22(18)
C11 C1 C41 S4A 118.95(15)
C11 C1 C41 C42 116.8(4)
C11 C1 C41 C42A -65.2(5)
C11 C12 C13 C14 -0.60(19)
C11 C12 C22 C21 -0.7(2)
C11 C12 C22 C23 179.39(15)
C12 C13 C14 S1 0.26(18)
C12 C22 C23 C24 178.81(15)
C13 C12 C22 C21 179.76(15)
C13 C12 C22 C23 -0.1(3)
C14 S1 C11 C1 -178.81(14)
C14 S1 C11 C12 -0.45(12)
C21 S2 C24 C23 0.21(13)
C21 C2 C31 S3 -68.83(18)
C21 C2 C31 C32 116.35(17)
C21 C22 C23 C24 -1.1(2)
C22 C12 C13 C14 178.96(15)
C22 C23 C24 S2 0.46(18)
C24 S2 C21 C2 179.40(14)
C24 S2 C21 C22 -0.84(12)
C31 S3 C34 C33 0.13(13)
C31 C2 C21 S2 0.7(2)
C31 C2 C21 C22 -179.04(14)
C31 C32 C33 C34 -1.58(19)
C32 C33 C34 S3 0.80(18)
C34 S3 C31 C2 -176.61(13)
C34 S3 C31 C32 -1.02(12)
C41 S4 C44 C43 -0.42(16)
C41 S4A C43 C44 -2.43(17)
C41 C1 C2 C21 178.57(13)
C41 C1 C2 C31 -2.6(2)
C41 C1 C11 S1 0.0(2)
C41 C1 C11 C12 -178.17(14)
C41 C42 C43 C44 1.0(5)
C41 C42A C44 C43 -0.9(6)
C42 C43 C44 S4 -0.3(3)
C43 S4A C41 C1 178.06(13)
C43 S4A C41 C42A 1.7(4)
C44 S4 C41 C1 -177.22(13)
C44 S4 C41 C42 1.0(3)
